data_7153461
loop_
_publ_author_name
'Kumar, Varun'
'Raghavaiah, Pallepogu'
'Mobin, Shaikh M.'
'Nair, Vipin A.'

_publ_section_title
;
 Diastereoselective syntheses of
 3-aryl-5-(arylalkyl)-6-methyl-1-(1-phenylethyl)thioxotetrahydropyrimidin-4(1H)-ones:
 a stereochemical perspective from endo and exocyclic chiral centres.
;
_journal_issue 21
_journal_name_full 'Organic &amp; biomolecular chemistry'
_journal_page_first 4960
_journal_page_last 4970
_journal_paper_doi 10.1039/c0ob00230e
_journal_volume 8
_journal_year 2010
_chemical_formula_sum 'C20 H18 Cl N3 O S'
_chemical_formula_weight 383.88
_chemical_name_systematic
;
?
;
_space_group_IT_number 19
_symmetry_cell_setting orthorhombic
_symmetry_space_group_name_Hall 'P 2ac 2ab'
_symmetry_space_group_name_H-M 'P 21 21 21'
_atom_sites_solution_hydrogens geom
_atom_sites_solution_primary direct
_atom_sites_solution_secondary difmap
_audit_creation_method SHELXL-97
_cell_angle_alpha 90.00
_cell_angle_beta 90.00
_cell_angle_gamma 90.00
_cell_formula_units_Z 4
_cell_length_a 7.5879(2)
_cell_length_b 10.1912(2)
_cell_length_c 24.2981(4)
_cell_measurement_reflns_used 13287
_cell_measurement_temperature 150(2)
_cell_measurement_theta_max 32.8326
_cell_measurement_theta_min 3.3375
_cell_volume 1878.97(7)
_computing_cell_refinement 'CrysAlis RED, Oxford Diffraction Ltd.,'
_computing_data_collection 'CrysAlis CCD, Oxford Diffraction Ltd.,'
_computing_data_reduction 'CrysAlis RED, Oxford Diffraction Ltd.,'
_computing_molecular_graphics Ortep3
_computing_publication_material Shelx97
_computing_structure_refinement 'SHELXL-97 (Sheldrick, 1997)'
_computing_structure_solution 'SHELXS-97 (Sheldrick, 1997)'
_diffrn_ambient_temperature 150(2)
_diffrn_detector_area_resol_mean 15.9948
_diffrn_measured_fraction_theta_full 0.997
_diffrn_measured_fraction_theta_max 0.997
_diffrn_measurement_device_type 'OXFORD DIFFRACTION XCALIBUR-S'
_diffrn_measurement_method \w/q-scan
_diffrn_radiation_monochromator graphite
_diffrn_radiation_source 'Enhance (Mo) X-ray Source'
_diffrn_radiation_type MoK\a
_diffrn_radiation_wavelength 0.71073
_diffrn_reflns_av_R_equivalents 0.0210
_diffrn_reflns_av_sigmaI/netI 0.0169
_diffrn_reflns_limit_h_max 8
_diffrn_reflns_limit_h_min -9
_diffrn_reflns_limit_k_max 11
_diffrn_reflns_limit_k_min -12
_diffrn_reflns_limit_l_max 28
_diffrn_reflns_limit_l_min -28
_diffrn_reflns_number 13418
_diffrn_reflns_theta_full 25.00
_diffrn_reflns_theta_max 25.00
_diffrn_reflns_theta_min 3.35
_exptl_absorpt_coefficient_mu 0.328
_exptl_absorpt_correction_T_max 0.9463
_exptl_absorpt_correction_T_min 0.9137
_exptl_absorpt_correction_type multi-scan
_exptl_absorpt_process_details
;
CrysAlis RED, Oxford Diffraction Ltd.,
Version 1.171.31.7 (release 18-10-2006 CrysAlis171 .NET)
(compiled Oct 18 2006,16:28:17)
Empirical absorption correction using spherical harmonics,
implemented in SCALE3 ABSPACK scaling algorithm.
;
_exptl_crystal_colour coloorless
_exptl_crystal_density_diffrn 1.357
_exptl_crystal_density_method 'not measured'
_exptl_crystal_description block
_exptl_crystal_F_000 800
_exptl_crystal_size_max 0.28
_exptl_crystal_size_mid 0.21
_exptl_crystal_size_min 0.17
_refine_diff_density_max 0.133
_refine_diff_density_min -0.181
_refine_diff_density_rms 0.041
_refine_ls_abs_structure_details 'Flack H D (1983), Acta Cryst. A39, 876-881'
_refine_ls_abs_structure_Flack -0.02(4)
_refine_ls_extinction_method none
_refine_ls_goodness_of_fit_ref 1.073
_refine_ls_hydrogen_treatment riding
_refine_ls_matrix_type full
_refine_ls_number_parameters 237
_refine_ls_number_reflns 3299
_refine_ls_number_restraints 0
_refine_ls_restrained_S_all 1.073
_refine_ls_R_factor_all 0.0226
_refine_ls_R_factor_gt 0.0211
_refine_ls_shift/su_max 0.001
_refine_ls_shift/su_mean 0.000
_refine_ls_structure_factor_coef Fsqd
_refine_ls_weighting_details 'calc w=1/[\s^2^(Fo^2^)+(0.0386P)^2^+0.0671P] where P=(Fo^2^+2Fc^2^)/3'
_refine_ls_weighting_scheme calc
_refine_ls_wR_factor_gt 0.0567
_refine_ls_wR_factor_ref 0.0571
_reflns_number_gt 3128
_reflns_number_total 3299
_reflns_threshold_expression >2sigma(I)
_cod_data_source_file c0ob00230e.txt
_cod_data_source_block niper3
_cod_depositor_comments
;
The following automatic conversions were performed:

'_symmetry_cell_setting' value 'Orthorhombic' changed to
'orthorhombic' according to
/home/saulius/struct/CIF-dictionaries/cif_core.dic dictionary named
'cif_core.dic' version 2.4.2 from 2011-04-26.

Automatic conversion script
Id: cif_fix_values 1891 2012-01-12 08:04:46Z andrius 
;
_cod_database_code 7153461

loop_
_symmetry_equiv_pos_as_xyz
'x, y, z'
'-x+1/2, -y, z+1/2'
'x+1/2, -y+1/2, -z'
'-x, y+1/2, -z+1/2'

loop_
_atom_site_label
_atom_site_type_symbol
_atom_site_fract_x
_atom_site_fract_y
_atom_site_fract_z
_atom_site_U_iso_or_equiv
_atom_site_adp_type
_atom_site_occupancy
_atom_site_symmetry_multiplicity
_atom_site_calc_flag
_atom_site_refinement_flags
S1 S 0.66951(5) 0.00970(4) -0.011547(16) 0.03176(11) Uani 1 1 d .
Cl1 Cl 0.39929(5) 0.30605(3) -0.178369(14) 0.02941(10) Uani 1 1 d .
O1 O 0.08079(16) -0.15630(10) -0.05451(4) 0.0336(3) Uani 1 1 d .
N1 N 0.33500(16) -0.05096(11) -0.03193(4) 0.0212(3) Uani 1 1 d .
N2 N 0.39701(16) 0.01007(12) 0.05829(4) 0.0225(2) Uani 1 1 d .
N3 N 0.4677(2) 0.10278(14) -0.30077(5) 0.0375(4) Uani 1 1 d .
C1 C 0.4168(2) 0.04526(14) -0.19837(5) 0.0226(3) Uani 1 1 d .
C2 C 0.4152(2) -0.08564(14) -0.18212(6) 0.0270(3) Uani 1 1 d .
H2 H 0.4311 -0.1527 -0.2088 0.032 Uiso 1 1 calc R
C3 C 0.3909(2) -0.11895(14) -0.12750(5) 0.0242(3) Uani 1 1 d .
H3 H 0.3904 -0.2084 -0.1165 0.029 Uiso 1 1 calc R
C4 C 0.36717(18) -0.02012(14) -0.08906(5) 0.0206(3) Uani 1 1 d .
C5 C 0.36737(18) 0.11046(14) -0.10432(5) 0.0212(3) Uani 1 1 d .
H5 H 0.3498 0.1772 -0.0776 0.025 Uiso 1 1 calc R
C6 C 0.3934(2) 0.14305(13) -0.15894(6) 0.0208(3) Uani 1 1 d .
C7 C 0.4443(2) 0.07857(14) -0.25527(6) 0.0269(3) Uani 1 1 d .
C8 C 0.46050(18) -0.00967(14) 0.00783(5) 0.0216(3) Uani 1 1 d .
C9 C 0.1798(2) -0.11860(14) -0.01893(6) 0.0245(3) Uani 1 1 d .
C10 C 0.1496(2) -0.13364(15) 0.04153(6) 0.0302(4) Uani 1 1 d .
H10A H 0.2179 -0.2092 0.0557 0.036 Uiso 1 1 calc R
H10B H 0.0231 -0.1499 0.0488 0.036 Uiso 1 1 calc R
C11 C 0.20800(18) -0.00839(16) 0.07019(6) 0.0261(3) Uani 1 1 d .
H11 H 0.1930 -0.0200 0.1108 0.031 Uiso 1 1 calc R
C12 C 0.1003(2) 0.10975(16) 0.05201(6) 0.0311(3) Uani 1 1 d .
H12A H 0.1378 0.1873 0.0728 0.047 Uiso 1 1 calc R
H12B H -0.0249 0.0930 0.0590 0.047 Uiso 1 1 calc R
H12C H 0.1186 0.1250 0.0126 0.047 Uiso 1 1 calc R
C13 C 0.5169(2) 0.03738(15) 0.10544(6) 0.0281(4) Uani 1 1 d .
H13 H 0.6347 0.0595 0.0895 0.034 Uiso 1 1 calc R
C14 C 0.5409(3) -0.08620(18) 0.13948(7) 0.0432(5) Uani 1 1 d .
H14A H 0.4294 -0.1087 0.1575 0.065 Uiso 1 1 calc R
H14B H 0.6316 -0.0712 0.1675 0.065 Uiso 1 1 calc R
H14C H 0.5773 -0.1585 0.1155 0.065 Uiso 1 1 calc R
C15 C 0.4554(2) 0.15725(15) 0.13715(6) 0.0253(3) Uani 1 1 d .
C16 C 0.4204(2) 0.15370(16) 0.19316(6) 0.0313(4) Uani 1 1 d .
H16 H 0.4248 0.0726 0.2124 0.038 Uiso 1 1 calc R
C17 C 0.3791(2) 0.26794(18) 0.22120(7) 0.0394(4) Uani 1 1 d .
H17 H 0.3553 0.2643 0.2596 0.047 Uiso 1 1 calc R
C18 C 0.3720(2) 0.38685(18) 0.19423(7) 0.0395(4) Uani 1 1 d .
H18 H 0.3454 0.4648 0.2140 0.047 Uiso 1 1 calc R
C19 C 0.4038(3) 0.39188(17) 0.13843(7) 0.0392(4) Uani 1 1 d .
H19 H 0.3969 0.4731 0.1194 0.047 Uiso 1 1 calc R
C20 C 0.4460(2) 0.27799(16) 0.11034(7) 0.0318(4) Uani 1 1 d .
H20 H 0.4690 0.2822 0.0719 0.038 Uiso 1 1 calc R

loop_
_atom_site_aniso_label
_atom_site_aniso_U_11
_atom_site_aniso_U_22
_atom_site_aniso_U_33
_atom_site_aniso_U_23
_atom_site_aniso_U_13
_atom_site_aniso_U_12
S1 0.02341(19) 0.0505(3) 0.02138(18) -0.00209(17) 0.00136(14) -0.00400(19)
Cl1 0.0431(2) 0.02057(17) 0.02455(18) 0.00161(14) 0.00680(17) -0.00081(16)
O1 0.0344(6) 0.0373(6) 0.0291(6) -0.0072(5) -0.0005(5) -0.0120(5)
N1 0.0258(6) 0.0248(6) 0.0130(5) -0.0003(4) 0.0008(5) -0.0042(5)
N2 0.0237(6) 0.0299(6) 0.0138(6) -0.0017(5) -0.0015(5) 0.0012(6)
N3 0.0649(10) 0.0284(7) 0.0194(7) -0.0021(5) 0.0016(6) -0.0077(7)
C1 0.0263(8) 0.0256(7) 0.0160(6) -0.0003(5) -0.0013(6) -0.0013(6)
C2 0.0385(9) 0.0235(7) 0.0191(7) -0.0045(6) 0.0004(7) -0.0002(7)
C3 0.0325(8) 0.0210(7) 0.0190(7) -0.0002(5) -0.0002(6) -0.0008(7)
C4 0.0204(7) 0.0274(7) 0.0141(6) -0.0001(5) -0.0008(5) -0.0021(6)
C5 0.0221(8) 0.0234(7) 0.0180(7) -0.0047(5) 0.0026(5) -0.0024(6)
C6 0.0226(7) 0.0191(7) 0.0209(7) 0.0008(5) 0.0004(6) -0.0008(6)
C7 0.0392(9) 0.0199(7) 0.0216(8) -0.0036(6) -0.0022(6) -0.0043(6)
C8 0.0249(7) 0.0223(7) 0.0175(7) 0.0004(6) -0.0012(5) 0.0015(6)
C9 0.0288(8) 0.0202(7) 0.0245(8) -0.0022(6) 0.0020(6) -0.0018(6)
C10 0.0361(9) 0.0305(8) 0.0240(8) 0.0019(6) 0.0066(7) -0.0075(7)
C11 0.0270(8) 0.0342(8) 0.0172(7) -0.0001(6) 0.0033(6) -0.0035(7)
C12 0.0246(8) 0.0386(9) 0.0301(8) -0.0085(7) -0.0004(7) -0.0003(8)
C13 0.0301(8) 0.0383(9) 0.0161(7) -0.0046(6) -0.0063(6) 0.0052(7)
C14 0.0617(12) 0.0402(10) 0.0276(9) -0.0048(7) -0.0141(8) 0.0190(9)
C15 0.0212(8) 0.0343(8) 0.0204(7) -0.0048(6) -0.0045(6) -0.0020(6)
C16 0.0340(9) 0.0387(9) 0.0211(8) -0.0027(6) -0.0010(7) -0.0035(7)
C17 0.0393(10) 0.0532(11) 0.0258(8) -0.0151(7) 0.0042(7) -0.0064(8)
C18 0.0346(10) 0.0402(10) 0.0439(10) -0.0192(8) -0.0047(7) 0.0001(8)
C19 0.0404(10) 0.0298(9) 0.0475(10) -0.0022(7) -0.0120(8) -0.0020(8)
C20 0.0324(9) 0.0386(9) 0.0245(8) 0.0011(7) -0.0041(7) -0.0029(7)

loop_
_atom_type_symbol
_atom_type_description
_atom_type_scat_dispersion_real
_atom_type_scat_dispersion_imag
_atom_type_scat_source
C C 0.0033 0.0016 'International Tables Vol C Tables 4.2.6.8 and 6.1.1.4'
H H 0.0000 0.0000 'International Tables Vol C Tables 4.2.6.8 and 6.1.1.4'
N N 0.0061 0.0033 'International Tables Vol C Tables 4.2.6.8 and 6.1.1.4'
O O 0.0106 0.0060 'International Tables Vol C Tables 4.2.6.8 and 6.1.1.4'
Cl Cl 0.1484 0.1585 'International Tables Vol C Tables 4.2.6.8 and 6.1.1.4'
S S 0.1246 0.1234 'International Tables Vol C Tables 4.2.6.8 and 6.1.1.4'

loop_
_geom_angle_atom_site_label_1
_geom_angle_atom_site_label_2
_geom_angle_atom_site_label_3
_geom_angle
C9 N1 C8 123.78(11)
C9 N1 C4 117.78(11)
C8 N1 C4 118.43(11)
C8 N2 C11 120.84(11)
C8 N2 C13 121.02(12)
C11 N2 C13 117.83(11)
C2 C1 C6 119.30(12)
C2 C1 C7 120.01(12)
C6 C1 C7 120.68(13)
C3 C2 C1 120.60(13)
C3 C2 H2 119.7
C1 C2 H2 119.7
C2 C3 C4 119.09(13)
C2 C3 H3 120.5
C4 C3 H3 120.5
C5 C4 C3 121.27(12)
C5 C4 N1 117.90(12)
C3 C4 N1 120.79(12)
C4 C5 C6 119.30(12)
C4 C5 H5 120.3
C6 C5 H5 120.3
C5 C6 C1 120.43(13)
C5 C6 Cl1 119.81(11)
C1 C6 Cl1 119.76(11)
N3 C7 C1 178.65(17)
N2 C8 N1 115.35(12)
N2 C8 S1 125.89(11)
N1 C8 S1 118.76(10)
O1 C9 N1 121.20(13)
O1 C9 C10 125.12(14)
N1 C9 C10 113.64(12)
C9 C10 C11 108.64(12)
C9 C10 H10A 110.0
C11 C10 H10A 110.0
C9 C10 H10B 110.0
C11 C10 H10B 110.0
H10A C10 H10B 108.3
N2 C11 C10 107.49(12)
N2 C11 C12 111.39(13)
C10 C11 C12 112.04(13)
N2 C11 H11 108.6
C10 C11 H11 108.6
C12 C11 H11 108.6
C11 C12 H12A 109.5
C11 C12 H12B 109.5
H12A C12 H12B 109.5
C11 C12 H12C 109.5
H12A C12 H12C 109.5
H12B C12 H12C 109.5
N2 C13 C14 109.73(13)
N2 C13 C15 110.69(12)
C14 C13 C15 115.35(13)
N2 C13 H13 106.9
C14 C13 H13 106.9
C15 C13 H13 106.9
C13 C14 H14A 109.5
C13 C14 H14B 109.5
H14A C14 H14B 109.5
C13 C14 H14C 109.5
H14A C14 H14C 109.5
H14B C14 H14C 109.5
C16 C15 C20 118.14(14)
C16 C15 C13 122.40(14)
C20 C15 C13 119.27(13)
C17 C16 C15 120.27(15)
C17 C16 H16 119.9
C15 C16 H16 119.9
C18 C17 C16 120.92(15)
C18 C17 H17 119.5
C16 C17 H17 119.5
C19 C18 C17 119.57(16)
C19 C18 H18 120.2
C17 C18 H18 120.2
C18 C19 C20 119.64(16)
C18 C19 H19 120.2
C20 C19 H19 120.2
C19 C20 C15 121.44(15)
C19 C20 H20 119.3
C15 C20 H20 119.3

loop_
_geom_bond_atom_site_label_1
_geom_bond_atom_site_label_2
_geom_bond_distance
S1 C8 1.6661(14)
Cl1 C6 1.7276(13)
O1 C9 1.2081(18)
N1 C9 1.4005(19)
N1 C8 1.4204(17)
N1 C4 1.4439(17)
N2 C8 1.3326(17)
N2 C11 1.4751(19)
N2 C13 1.4890(17)
N3 C7 1.1466(19)
C1 C2 1.3913(19)
C1 C6 1.394(2)
C1 C7 1.439(2)
C2 C3 1.3823(19)
C2 H2 0.9500
C3 C4 1.3854(19)
C3 H3 0.9500
C4 C5 1.382(2)
C5 C6 1.3822(19)
C5 H5 0.9500
C9 C10 1.495(2)
C10 C11 1.520(2)
C10 H10A 0.9900
C10 H10B 0.9900
C11 C12 1.521(2)
C11 H11 1.0000
C12 H12A 0.9800
C12 H12B 0.9800
C12 H12C 0.9800
C13 C14 1.518(2)
C13 C15 1.518(2)
C13 H13 1.0000
C14 H14A 0.9800
C14 H14B 0.9800
C14 H14C 0.9800
C15 C16 1.387(2)
C15 C20 1.394(2)
C16 C17 1.385(2)
C16 H16 0.9500
C17 C18 1.379(3)
C17 H17 0.9500
C18 C19 1.378(2)
C18 H18 0.9500
C19 C20 1.384(2)
C19 H19 0.9500
C20 H20 0.9500

loop_
_geom_torsion_atom_site_label_1
_geom_torsion_atom_site_label_2
_geom_torsion_atom_site_label_3
_geom_torsion_atom_site_label_4
_geom_torsion
C6 C1 C2 C3 0.0(2)
C7 C1 C2 C3 179.32(15)
C1 C2 C3 C4 0.3(2)
C2 C3 C4 C5 0.0(2)
C2 C3 C4 N1 177.77(14)
C9 N1 C4 C5 113.96(14)
C8 N1 C4 C5 -65.18(17)
C9 N1 C4 C3 -63.83(18)
C8 N1 C4 C3 117.03(15)
C3 C4 C5 C6 -0.6(2)
N1 C4 C5 C6 -178.40(13)
C4 C5 C6 C1 0.9(2)
C4 C5 C6 Cl1 -178.45(11)
C2 C1 C6 C5 -0.6(2)
C7 C1 C6 C5 -179.90(14)
C2 C1 C6 Cl1 178.76(13)
C7 C1 C6 Cl1 -0.6(2)
C2 C1 C7 N3 -23(8)
C6 C1 C7 N3 157(8)
C11 N2 C8 N1 -1.06(19)
C13 N2 C8 N1 172.38(12)
C11 N2 C8 S1 178.99(11)
C13 N2 C8 S1 -7.6(2)
C9 N1 C8 N2 -25.96(19)
C4 N1 C8 N2 153.12(12)
C9 N1 C8 S1 153.99(11)
C4 N1 C8 S1 -26.92(17)
C8 N1 C9 O1 -176.93(14)
C4 N1 C9 O1 4.0(2)
C8 N1 C9 C10 5.0(2)
C4 N1 C9 C10 -174.05(13)
O1 C9 C10 C11 -139.84(15)
N1 C9 C10 C11 38.10(18)
C8 N2 C11 C10 43.20(18)
C13 N2 C11 C10 -130.44(13)
C8 N2 C11 C12 -79.88(16)
C13 N2 C11 C12 106.48(14)
C9 C10 C11 N2 -60.08(16)
C9 C10 C11 C12 62.60(17)
C8 N2 C13 C14 -101.35(16)
C11 N2 C13 C14 72.28(17)
C8 N2 C13 C15 130.21(14)
C11 N2 C13 C15 -56.16(17)
N2 C13 C15 C16 124.19(15)
C14 C13 C15 C16 -1.1(2)
N2 C13 C15 C20 -60.75(19)
C14 C13 C15 C20 173.91(15)
C20 C15 C16 C17 -0.6(2)
C13 C15 C16 C17 174.51(16)
C15 C16 C17 C18 0.0(3)
C16 C17 C18 C19 1.0(3)
C17 C18 C19 C20 -1.3(3)
C18 C19 C20 C15 0.7(3)
C16 C15 C20 C19 0.3(2)
C13 C15 C20 C19 -174.97(15)
